data_4002513
loop_
_publ_author_name
'Johnsson, M.'
'Tornroos, K.W.'
'Lemmens, P.'
'Millet, P.'

_publ_section_title
;
 Crystal structure and magnetic properties of a new two-dimensional S = 1
 quantum system Ni5 (Te O3)3 X2 (X = Cl, Br)
;
_journal_name_full 'Chemistry of Materials (1,1989-)'
_journal_page_first 68
_journal_page_last 73
_journal_volume 15
_journal_year 2003
_chemical_formula_sum 'Br2 Ni5 O12 Te4'
_chemical_name_systematic 'Ni5 (Te O3)4 Br2'
_space_group_IT_number 15
_symmetry_space_group_name_Hall '-C 2yc'
_symmetry_space_group_name_H-M 'C 1 2/c 1'
_cell_angle_alpha 90
_cell_angle_beta 124.937
_cell_angle_gamma 90
_cell_formula_units_Z 4
_cell_length_a 20.2554
_cell_length_b 5.2498
_cell_length_c 16.3005
_cell_volume 1420.964
_citation_journal_id_ASTM CMATEX
_cod_data_source_file Johnsson_CMATEX_2003_1811.cif
_cod_data_source_block Br2Ni5O12Te4
_cod_database_code 4002513

loop_
_symmetry_equiv_pos_as_xyz
x,y,z
-x,y,-z+1/2
-x,-y,-z
x,-y,z-1/2
x+1/2,y+1/2,z
-x+1/2,y+1/2,-z+1/2
-x+1/2,-y+1/2,-z
x+1/2,-y+1/2,z-1/2

loop_
_atom_site_label
_atom_site_type_symbol
_atom_site_fract_x
_atom_site_fract_y
_atom_site_fract_z
_atom_site_occupancy
_atom_site_U_iso_or_equiv
O4 O-2 0.4252 0.5055 0.1458 1 0.0
Br1 Br-1 0.2628 0.1969 -0.0983 1 0.0
Ni1 Ni+2 0.5 0.2531 0.25 1 0.0
Ni3 Ni+2 0.5102 0.7183 0.1224 1 0.0
Ni2 Ni+2 0.4136 0.2834 0.0285 1 0.0
O1 O-2 0.437 0.0027 0.1307 1 0.0
Te1 Te+4 0.6216 0.1846 0.1358 1 0.0
O6 O-2 0.4087 0.6447 -0.0177 1 0.0
O2 O-2 0.6122 0.8358 0.2507 1 0.0
Te2 Te+4 0.3569 0.7833 0.1201 1 0.0
O5 O-2 0.5394 0.3333 0.1432 1 0.0
O3 O-2 0.4303 0.1198 -0.07 1 0.0
